data_7013994
loop_
_publ_author_name
'Raubenheimer, Helgard G.'
'du Toit, Aletta'
'du Toit, Maria'
'An, Jin'
'van Niekerk, Lizette'
'Cronje, Stephanie'
'Esterhuysen, Catharine'
'Crouch, Andrew M.'

_publ_section_title
;
 Anionic Fischer-type carbene complexes as bidentate (N,O) ligands.
;
_journal_issue 8
_journal_name_full 'Dalton transactions (Cambridge, England : 2003)'
_journal_page_first 1173
_journal_page_last 1180
_journal_paper_doi 10.1039/b316998g
_journal_year 2004
_chemical_formula_moiety 'C30 H12 Co Cr3 N3 O18 S3, C H2 Cl2'
_chemical_formula_sum 'C31 H14 Cl2 Co Cr3 N3 O18 S3'
_chemical_formula_weight 1098.46
_chemical_name_systematic
;
?
;
_space_group_IT_number 61
_symmetry_cell_setting orthorhombic
_symmetry_space_group_name_Hall '-P 2ac 2ab'
_symmetry_space_group_name_H-M 'P b c a'
_atom_sites_solution_hydrogens geom
_atom_sites_solution_primary direct
_atom_sites_solution_secondary difmap
_audit_creation_method SHELXL-97
_cell_angle_alpha 90.00
_cell_angle_beta 90.00
_cell_angle_gamma 90.00
_cell_formula_units_Z 8
_cell_length_a 18.4809(2)
_cell_length_b 21.0681(2)
_cell_length_c 21.8035(3)
_cell_measurement_reflns_used 10369
_cell_measurement_temperature 173(2)
_cell_measurement_theta_max 27.48
_cell_measurement_theta_min 1.00
_cell_volume 8489.36(17)
_computing_cell_refinement 'DENZO-SMN (Otwinowski & Minor, 1997)'
_computing_data_collection 'COLLECT (Nonius, 1998)'
_computing_data_reduction 'DENZO-SMN (Otwinowski & Minor, 1997)'
_computing_molecular_graphics 'ORTEP-III for Windows (Farrugia,1997)'
_computing_publication_material 'WINGX (Farrugia, 1999)'
_computing_structure_refinement 'SHELXL-97 (Sheldrick, 1997)'
_computing_structure_solution 'SHELXS-97 (Sheldrick, 1990)'
_diffrn_ambient_temperature 293(2)
_diffrn_measured_fraction_theta_full 1.000
_diffrn_measured_fraction_theta_max 1.000
_diffrn_measurement_device_type 'Nonius Kappa CCD'
_diffrn_measurement_method '\f and \w scans to fill Ewald sphere'
_diffrn_radiation_monochromator graphite
_diffrn_radiation_source 'fine-focus sealed tube'
_diffrn_radiation_type MoK\a
_diffrn_radiation_wavelength 0.71073
_diffrn_reflns_av_R_equivalents 0.0567
_diffrn_reflns_av_sigmaI/netI 0.0393
_diffrn_reflns_limit_h_max 21
_diffrn_reflns_limit_h_min -21
_diffrn_reflns_limit_k_max 24
_diffrn_reflns_limit_k_min -25
_diffrn_reflns_limit_l_max 25
_diffrn_reflns_limit_l_min -25
_diffrn_reflns_number 45429
_diffrn_reflns_theta_full 25.00
_diffrn_reflns_theta_max 25.00
_diffrn_reflns_theta_min 1.74
_exptl_absorpt_coefficient_mu 1.481
_exptl_absorpt_correction_T_max 0.766
_exptl_absorpt_correction_T_min 0.708
_exptl_absorpt_correction_type empirical
_exptl_absorpt_process_details 'Scalepack (Otwinowski & Minor, 1997)'
_exptl_crystal_colour 'dark purple'
_exptl_crystal_density_diffrn 1.719
_exptl_crystal_density_method 'not measured'
_exptl_crystal_description prism
_exptl_crystal_F_000 4368
_exptl_crystal_size_max 0.24
_exptl_crystal_size_mid 0.20
_exptl_crystal_size_min 0.18
_refine_diff_density_max 1.404
_refine_diff_density_min -0.654
_refine_diff_density_rms 0.089
_refine_ls_extinction_method none
_refine_ls_goodness_of_fit_ref 1.054
_refine_ls_hydrogen_treatment constr
_refine_ls_matrix_type full
_refine_ls_number_parameters 554
_refine_ls_number_reflns 7466
_refine_ls_number_restraints 1
_refine_ls_restrained_S_all 1.055
_refine_ls_R_factor_all 0.0751
_refine_ls_R_factor_gt 0.0504
_refine_ls_shift/su_max 0.008
_refine_ls_shift/su_mean 0.001
_refine_ls_structure_factor_coef Fsqd
_refine_ls_weighting_details 'calc w=1/[\s^2^(Fo^2^)+(0.0563P)^2^+24.4787P] where P=(Fo^2^+2Fc^2^)/3'
_refine_ls_weighting_scheme calc
_refine_ls_wR_factor_gt 0.1220
_refine_ls_wR_factor_ref 0.1331
_reflns_number_gt 5556
_reflns_number_total 7466
_reflns_threshold_expression >2sigma(I)
_cod_data_source_file b316998g.txt
_cod_data_source_block 8
_cod_original_cell_volume 8489.35(17)
_cod_original_sg_symbol_H-M Pbca
_cod_database_code 7013994

loop_
_symmetry_equiv_pos_as_xyz
'x, y, z'
'-x+1/2, -y, z+1/2'
'x+1/2, -y+1/2, -z'
'-x, y+1/2, -z+1/2'
'-x, -y, -z'
'x-1/2, y, -z-1/2'
'-x-1/2, y-1/2, z'
'x, -y-1/2, z-1/2'

loop_
_atom_site_label
_atom_site_type_symbol
_atom_site_fract_x
_atom_site_fract_y
_atom_site_fract_z
_atom_site_U_iso_or_equiv
_atom_site_adp_type
_atom_site_occupancy
_atom_site_symmetry_multiplicity
_atom_site_calc_flag
_atom_site_refinement_flags
_atom_site_disorder_assembly
_atom_site_disorder_group
C11 C 0.6913(2) -0.0976(2) 0.7866(2) 0.0304(11) Uani 1 1 d . . .
C12 C 0.7329(2) -0.0885(2) 0.7287(2) 0.0310(11) Uani 1 1 d . . .
C13 C 0.8056(3) -0.0869(3) 0.6366(2) 0.0420(13) Uani 1 1 d . . .
H13 H 0.8370 -0.0942 0.6028 0.050 Uiso 1 1 calc R . .
C14 C 0.7665(2) -0.0338(2) 0.6443(2) 0.0308(11) Uani 1 1 d D . .
C15 C 0.7663(3) 0.0235(3) 0.5991(3) 0.0469(14) Uani 1 1 d D . .
H15A H 0.8028 0.0167 0.5672 0.070 Uiso 1 1 calc R . .
H15B H 0.7775 0.0626 0.6216 0.070 Uiso 1 1 calc R . .
H15C H 0.7184 0.0274 0.5801 0.070 Uiso 1 1 calc R . .
C21 C 0.5947(2) 0.0810(2) 0.8357(2) 0.0267(10) Uani 1 1 d . . .
C22 C 0.6741(2) 0.0814(2) 0.8427(2) 0.0247(10) Uani 1 1 d . . .
C23 C 0.8001(3) 0.0920(3) 0.8663(2) 0.0438(13) Uani 1 1 d . . .
H23 H 0.8468 0.1002 0.8827 0.053 Uiso 1 1 calc R . .
C24 C 0.7886(2) 0.0626(2) 0.8122(2) 0.0333(11) Uani 1 1 d . . .
C25 C 0.8458(3) 0.0400(3) 0.7691(3) 0.0476(14) Uani 1 1 d . . .
H25A H 0.8934 0.0534 0.7842 0.071 Uiso 1 1 calc R . .
H25B H 0.8374 0.0581 0.7284 0.071 Uiso 1 1 calc R . .
H25C H 0.8442 -0.0064 0.7666 0.071 Uiso 1 1 calc R . .
C31 C 0.6167(3) 0.1036(2) 0.6483(2) 0.0303(11) Uani 1 1 d . . .
C32 C 0.5707(3) 0.0471(2) 0.6402(2) 0.0306(11) Uani 1 1 d . . .
C33 C 0.4881(3) -0.0393(2) 0.6203(2) 0.0398(12) Uani 1 1 d . . .
H33 H 0.4519 -0.0678 0.6061 0.048 Uiso 1 1 calc R . .
C34 C 0.5326(3) -0.0521(2) 0.6678(2) 0.0354(12) Uani 1 1 d . . .
C35 C 0.5323(3) -0.1096(3) 0.7071(3) 0.0484(15) Uani 1 1 d . . .
H35A H 0.4977 -0.1405 0.6907 0.073 Uiso 1 1 calc R . .
H35B H 0.5183 -0.0980 0.7489 0.073 Uiso 1 1 calc R . .
H35C H 0.5808 -0.1285 0.7076 0.073 Uiso 1 1 calc R . .
C111 C 0.7205(3) -0.2186(3) 0.9206(3) 0.0420(13) Uani 1 1 d . . .
C112 C 0.7066(3) -0.0933(3) 0.9081(3) 0.0434(13) Uani 1 1 d . . .
C113 C 0.8068(3) -0.1543(2) 0.8446(2) 0.0361(12) Uani 1 1 d . . .
C114 C 0.7086(3) -0.2337(3) 0.7976(3) 0.0458(14) Uani 1 1 d . . .
C115 C 0.6030(3) -0.1686(3) 0.8586(3) 0.0514(15) Uani 1 1 d . . .
C211 C 0.4426(3) 0.1345(3) 0.9488(3) 0.0510(15) Uani 1 1 d . . .
C212 C 0.4700(3) 0.1510(3) 0.8266(3) 0.0473(14) Uani 1 1 d . . .
C213 C 0.5690(3) 0.1871(3) 0.9086(2) 0.0414(13) Uani 1 1 d . . .
C214 C 0.5636(3) 0.0683(2) 0.9606(2) 0.0380(12) Uani 1 1 d . . .
C215 C 0.4722(3) 0.0325(3) 0.8721(2) 0.0407(13) Uani 1 1 d . . .
C311 C 0.6048(3) 0.2691(3) 0.5689(3) 0.0447(14) Uani 1 1 d . . .
C312 C 0.6004(3) 0.2210(3) 0.6870(3) 0.0439(13) Uani 1 1 d . . .
C313 C 0.5067(3) 0.1842(3) 0.6017(3) 0.0456(14) Uani 1 1 d . . .
C314 C 0.6187(3) 0.1461(3) 0.5290(2) 0.0387(12) Uani 1 1 d . . .
C315 C 0.7116(3) 0.1961(2) 0.6116(2) 0.0401(13) Uani 1 1 d . . .
Co1 Co 0.65417(3) 0.01811(3) 0.73804(3) 0.02393(16) Uani 1 1 d . . .
N1 N 0.72440(19) -0.03405(19) 0.69596(17) 0.0295(9) Uani 1 1 d . . .
N2 N 0.71589(19) 0.05645(17) 0.79941(16) 0.0243(8) Uani 1 1 d . . .
N3 N 0.5805(2) -0.00242(18) 0.67819(17) 0.0297(9) Uani 1 1 d . . .
O1 O 0.64575(16) -0.05237(15) 0.79142(14) 0.0304(7) Uani 1 1 d . . .
O2 O 0.57913(16) 0.05772(16) 0.78252(14) 0.0329(8) Uani 1 1 d . . .
O3 O 0.66284(16) 0.09331(15) 0.68974(14) 0.0310(7) Uani 1 1 d . . .
O111 O 0.7306(2) -0.2494(2) 0.96281(19) 0.0590(11) Uani 1 1 d . . .
O112 O 0.7083(3) -0.0507(2) 0.9396(2) 0.0701(13) Uani 1 1 d . . .
O113 O 0.8674(2) -0.1478(2) 0.83923(18) 0.0558(11) Uani 1 1 d . . .
O114 O 0.7122(3) -0.2764(2) 0.7656(2) 0.0745(14) Uani 1 1 d . . .
O115 O 0.5418(2) -0.1695(2) 0.8620(3) 0.0847(16) Uani 1 1 d . . .
O211 O 0.3976(3) 0.1486(3) 0.9824(2) 0.0799(15) Uani 1 1 d . . .
O212 O 0.4433(2) 0.1745(2) 0.7854(2) 0.0760(14) Uani 1 1 d . . .
O213 O 0.5995(2) 0.2335(2) 0.9161(2) 0.0626(12) Uani 1 1 d . . .
O214 O 0.5900(2) 0.0430(2) 1.00118(18) 0.0547(11) Uani 1 1 d . . .
O215 O 0.4490(2) -0.0150(2) 0.8560(2) 0.0624(12) Uani 1 1 d . . .
O311 O 0.6015(3) 0.3188(2) 0.5481(2) 0.0691(13) Uani 1 1 d . . .
O312 O 0.5951(3) 0.2381(2) 0.7360(2) 0.0674(13) Uani 1 1 d . . .
O313 O 0.4437(2) 0.1849(2) 0.5992(2) 0.0677(13) Uani 1 1 d . . .
O314 O 0.6250(2) 0.1193(2) 0.48378(17) 0.0566(11) Uani 1 1 d . . .
O315 O 0.7731(2) 0.2019(2) 0.6153(2) 0.0638(12) Uani 1 1 d . . .
S1 S 0.79202(7) -0.13961(7) 0.69468(6) 0.0425(3) Uani 1 1 d . . .
S2 S 0.72171(7) 0.11291(7) 0.90228(6) 0.0424(3) Uani 1 1 d . . .
S3 S 0.50333(7) 0.03352(7) 0.58838(6) 0.0400(3) Uani 1 1 d . . .
Cr1 Cr 0.70608(4) -0.16397(4) 0.85305(4) 0.0319(2) Uani 1 1 d . . .
Cr2 Cr 0.51730(4) 0.11005(4) 0.89420(3) 0.0319(2) Uani 1 1 d . . .
Cr3 Cr 0.60902(4) 0.18826(4) 0.60540(3) 0.0327(2) Uani 1 1 d . . .
C41 C 0.8635(5) 0.1664(5) 0.0596(5) 0.114(4) Uani 1 1 d . . .
H41A H 0.8345 0.1970 0.0355 0.137 Uiso 1 1 calc R . .
H41B H 0.8439 0.1656 0.1019 0.137 Uiso 1 1 calc R . .
Cl1 Cl 0.85549(10) 0.09105(10) 0.02709(8) 0.0774(5) Uani 1 1 d . . .
Cl2 Cl 0.95357(15) 0.19110(10) 0.06135(12) 0.1068(8) Uani 1 1 d . . .

loop_
_atom_site_aniso_label
_atom_site_aniso_U_11
_atom_site_aniso_U_22
_atom_site_aniso_U_33
_atom_site_aniso_U_23
_atom_site_aniso_U_13
_atom_site_aniso_U_12
C11 0.027(3) 0.033(3) 0.032(3) -0.002(2) -0.005(2) 0.007(2)
C12 0.032(3) 0.033(3) 0.028(2) 0.003(2) -0.001(2) 0.001(2)
C13 0.043(3) 0.043(3) 0.039(3) -0.002(3) 0.012(2) 0.002(3)
C14 0.032(3) 0.037(3) 0.024(2) -0.001(2) 0.005(2) -0.002(2)
C15 0.033(3) 0.049(4) 0.059(4) -0.024(3) 0.011(3) 0.000(2)
C21 0.032(3) 0.028(3) 0.021(2) -0.0001(19) -0.0012(19) 0.000(2)
C22 0.030(2) 0.019(2) 0.025(2) 0.0002(19) -0.0056(19) -0.0042(19)
C23 0.031(3) 0.058(4) 0.042(3) -0.007(3) -0.010(2) -0.005(3)
C24 0.024(2) 0.042(3) 0.034(3) 0.001(2) -0.006(2) -0.006(2)
C25 0.025(3) 0.072(4) 0.045(3) -0.008(3) -0.003(2) -0.008(3)
C31 0.036(3) 0.030(3) 0.024(2) -0.002(2) 0.004(2) -0.002(2)
C32 0.032(3) 0.031(3) 0.029(3) 0.000(2) -0.002(2) 0.002(2)
C33 0.041(3) 0.037(3) 0.042(3) -0.001(2) -0.007(2) -0.007(2)
C34 0.030(3) 0.037(3) 0.040(3) -0.008(2) -0.001(2) -0.009(2)
C35 0.048(3) 0.045(3) 0.052(4) 0.012(3) -0.014(3) -0.013(3)
C111 0.051(3) 0.033(3) 0.042(3) 0.007(3) 0.012(3) 0.006(2)
C112 0.056(4) 0.036(3) 0.038(3) 0.007(3) 0.003(3) 0.009(3)
C113 0.046(3) 0.035(3) 0.028(3) 0.003(2) -0.004(2) -0.002(2)
C114 0.052(3) 0.036(3) 0.049(3) 0.003(3) 0.000(3) -0.010(3)
C115 0.042(4) 0.046(4) 0.067(4) 0.020(3) 0.003(3) -0.007(3)
C211 0.056(4) 0.056(4) 0.040(3) 0.003(3) 0.012(3) 0.011(3)
C212 0.039(3) 0.054(4) 0.049(3) 0.001(3) 0.004(3) 0.006(3)
C213 0.056(3) 0.041(3) 0.027(3) -0.001(2) 0.003(2) 0.008(3)
C214 0.045(3) 0.034(3) 0.034(3) -0.008(2) 0.004(2) -0.001(2)
C215 0.034(3) 0.057(4) 0.031(3) -0.003(3) 0.007(2) -0.004(3)
C311 0.054(3) 0.043(4) 0.038(3) 0.002(3) -0.008(3) -0.008(3)
C312 0.058(4) 0.033(3) 0.040(3) 0.004(3) 0.005(3) -0.013(3)
C313 0.054(4) 0.031(3) 0.051(3) -0.003(3) 0.001(3) -0.002(3)
C314 0.052(3) 0.035(3) 0.029(3) 0.006(2) 0.000(2) -0.004(2)
C315 0.053(4) 0.033(3) 0.035(3) 0.005(2) 0.000(3) -0.005(3)
Co1 0.0230(3) 0.0278(3) 0.0210(3) -0.0026(3) 0.0010(2) -0.0039(3)
N1 0.023(2) 0.035(2) 0.030(2) -0.0061(18) -0.0005(16) -0.0013(17)
N2 0.026(2) 0.026(2) 0.0210(19) 0.0021(16) -0.0009(15) -0.0014(16)
N3 0.029(2) 0.032(2) 0.028(2) -0.0014(18) 0.0007(17) -0.0029(17)
O1 0.0330(18) 0.0317(19) 0.0264(17) 0.0057(14) 0.0008(14) -0.0019(15)
O2 0.0272(17) 0.041(2) 0.0307(18) -0.0051(15) 0.0012(14) 0.0008(15)
O3 0.0343(18) 0.0285(18) 0.0302(18) 0.0017(14) -0.0057(15) 0.0018(14)
O111 0.083(3) 0.047(2) 0.047(2) 0.014(2) 0.018(2) 0.021(2)
O112 0.119(4) 0.042(3) 0.048(3) -0.013(2) 0.005(3) 0.012(3)
O113 0.034(2) 0.085(3) 0.049(2) 0.004(2) -0.0011(18) -0.010(2)
O114 0.108(4) 0.046(3) 0.070(3) -0.020(3) 0.006(3) -0.017(3)
O115 0.041(3) 0.089(4) 0.124(4) 0.044(3) 0.004(3) -0.007(2)
O211 0.076(3) 0.099(4) 0.064(3) 0.001(3) 0.041(3) 0.027(3)
O212 0.065(3) 0.092(4) 0.070(3) 0.027(3) -0.017(3) 0.012(3)
O213 0.080(3) 0.037(2) 0.070(3) -0.005(2) 0.000(2) -0.010(2)
O214 0.072(3) 0.056(3) 0.036(2) 0.008(2) -0.003(2) 0.008(2)
O215 0.057(3) 0.067(3) 0.064(3) -0.013(2) 0.004(2) -0.025(2)
O311 0.115(4) 0.039(3) 0.053(3) 0.009(2) -0.023(3) -0.014(2)
O312 0.100(4) 0.062(3) 0.040(3) -0.015(2) 0.016(2) -0.020(3)
O313 0.042(3) 0.054(3) 0.107(4) -0.006(3) -0.001(2) -0.002(2)
O314 0.074(3) 0.064(3) 0.032(2) -0.009(2) 0.003(2) -0.004(2)
O315 0.051(3) 0.074(3) 0.066(3) 0.005(2) 0.001(2) -0.008(2)
S1 0.0481(8) 0.0388(8) 0.0405(8) 0.0015(6) 0.0097(6) 0.0100(6)
S2 0.0396(7) 0.0525(9) 0.0352(7) -0.0164(6) -0.0068(6) -0.0059(6)
S3 0.0412(7) 0.0408(8) 0.0379(7) 0.0010(6) -0.0127(6) -0.0038(6)
Cr1 0.0332(4) 0.0273(4) 0.0354(4) 0.0016(3) 0.0013(3) -0.0001(3)
Cr2 0.0348(4) 0.0356(5) 0.0254(4) -0.0030(3) 0.0058(3) 0.0030(3)
Cr3 0.0432(5) 0.0286(4) 0.0263(4) 0.0019(3) 0.0011(3) -0.0050(4)
C41 0.105(7) 0.137(9) 0.100(7) -0.013(6) -0.029(5) 0.069(6)
Cl1 0.0746(12) 0.0976(15) 0.0599(11) 0.0123(10) -0.0055(9) -0.0171(10)
Cl2 0.134(2) 0.0688(14) 0.1177(19) 0.0115(13) -0.0104(16) -0.0270(13)

loop_
_atom_type_symbol
_atom_type_description
_atom_type_scat_dispersion_real
_atom_type_scat_dispersion_imag
_atom_type_scat_source
C C 0.0033 0.0016 'International Tables Vol C Tables 4.2.6.8 and 6.1.1.4'
H H 0.0000 0.0000 'International Tables Vol C Tables 4.2.6.8 and 6.1.1.4'
Cl Cl 0.1484 0.1585 'International Tables Vol C Tables 4.2.6.8 and 6.1.1.4'
Co Co 0.3494 0.9721 'International Tables Vol C Tables 4.2.6.8 and 6.1.1.4'
N N 0.0061 0.0033 'International Tables Vol C Tables 4.2.6.8 and 6.1.1.4'
O O 0.0106 0.0060 'International Tables Vol C Tables 4.2.6.8 and 6.1.1.4'
S S 0.1246 0.1234 'International Tables Vol C Tables 4.2.6.8 and 6.1.1.4'
Cr Cr 0.3209 0.6236 'International Tables Vol C Tables 4.2.6.8 and 6.1.1.4'

loop_
_geom_angle_atom_site_label_1
_geom_angle_atom_site_label_2
_geom_angle_atom_site_label_3
_geom_angle
_geom_angle_site_symmetry_1
_geom_angle_site_symmetry_3
_geom_angle_publ_flag
O1 C11 C12 108.2(4) . . ?
O1 C11 Cr1 123.0(3) . . ?
C12 C11 Cr1 128.6(3) . . ?
N1 C12 C11 119.6(4) . . ?
N1 C12 S1 112.3(3) . . ?
C11 C12 S1 128.1(4) . . ?
C14 C13 S1 111.8(4) . . ?
C14 C13 H13 124.1 . . ?
S1 C13 H13 124.1 . . ?
C13 C14 N1 113.9(4) . . ?
C13 C14 C15 124.6(4) . . ?
N1 C14 C15 121.5(4) . . ?
C14 C15 H15A 109.5 . . ?
C14 C15 H15B 109.5 . . ?
H15A C15 H15B 109.5 . . ?
C14 C15 H15C 109.5 . . ?
H15A C15 H15C 109.5 . . ?
H15B C15 H15C 109.5 . . ?
O2 C21 C22 108.5(4) . . ?
O2 C21 Cr2 121.7(3) . . ?
C22 C21 Cr2 129.7(3) . . ?
N2 C22 C21 120.1(4) . . ?
N2 C22 S2 113.4(3) . . ?
C21 C22 S2 126.6(3) . . ?
C24 C23 S2 112.7(4) . . ?
C24 C23 H23 123.6 . . ?
S2 C23 H23 123.6 . . ?
C23 C24 N2 111.9(4) . . ?
C23 C24 C25 125.8(4) . . ?
N2 C24 C25 122.3(4) . . ?
C24 C25 H25A 109.5 . . ?
C24 C25 H25B 109.5 . . ?
H25A C25 H25B 109.5 . . ?
C24 C25 H25C 109.5 . . ?
H25A C25 H25C 109.5 . . ?
H25B C25 H25C 109.5 . . ?
O3 C31 C32 109.7(4) . . ?
O3 C31 Cr3 122.1(3) . . ?
C32 C31 Cr3 128.1(3) . . ?
N3 C32 C31 118.4(4) . . ?
N3 C32 S3 112.1(3) . . ?
C31 C32 S3 129.5(4) . . ?
C34 C33 S3 113.0(4) . . ?
C34 C33 H33 123.5 . . ?
S3 C33 H33 123.5 . . ?
C33 C34 N3 111.3(5) . . ?
C33 C34 C35 127.1(5) . . ?
N3 C34 C35 121.5(4) . . ?
C34 C35 H35A 109.5 . . ?
C34 C35 H35B 109.5 . . ?
H35A C35 H35B 109.5 . . ?
C34 C35 H35C 109.5 . . ?
H35A C35 H35C 109.5 . . ?
H35B C35 H35C 109.5 . . ?
O111 C111 Cr1 176.9(5) . . ?
O112 C112 Cr1 178.1(5) . . ?
O113 C113 Cr1 179.2(5) . . ?
O114 C114 Cr1 177.5(6) . . ?
O115 C115 Cr1 178.0(6) . . ?
O211 C211 Cr2 179.0(6) . . ?
O212 C212 Cr2 178.0(5) . . ?
O213 C213 Cr2 178.7(5) . . ?
O214 C214 Cr2 178.4(5) . . ?
O215 C215 Cr2 175.1(5) . . ?
O311 C311 Cr3 178.3(6) . . ?
O312 C312 Cr3 177.4(5) . . ?
O313 C313 Cr3 176.7(5) . . ?
O314 C314 Cr3 178.2(5) . . ?
O315 C315 Cr3 178.9(5) . . ?
O2 Co1 O1 88.31(14) . . ?
O2 Co1 O3 88.75(14) . . ?
O1 Co1 O3 175.54(14) . . ?
O2 Co1 N1 171.59(16) . . ?
O1 Co1 N1 84.33(15) . . ?
O3 Co1 N1 98.83(15) . . ?
O2 Co1 N3 85.88(15) . . ?
O1 Co1 N3 100.46(15) . . ?
O3 Co1 N3 82.67(15) . . ?
N1 Co1 N3 91.45(16) . . ?
O2 Co1 N2 83.87(14) . . ?
O1 Co1 N2 87.18(14) . . ?
O3 Co1 N2 89.17(14) . . ?
N1 Co1 N2 99.78(15) . . ?
N3 Co1 N2 167.03(16) . . ?
C12 N1 C14 111.7(4) . . ?
C12 N1 Co1 107.9(3) . . ?
C14 N1 Co1 140.4(3) . . ?
C22 N2 C24 112.7(4) . . ?
C22 N2 Co1 108.3(3) . . ?
C24 N2 Co1 138.9(3) . . ?
C32 N3 C34 113.5(4) . . ?
C32 N3 Co1 109.7(3) . . ?
C34 N3 Co1 136.6(3) . . ?
C11 O1 Co1 118.8(3) . . ?
C21 O2 Co1 117.7(3) . . ?
C31 O3 Co1 118.8(3) . . ?
C13 S1 C12 90.3(2) . . ?
C22 S2 C23 89.3(2) . . ?
C32 S3 C33 90.1(2) . . ?
C113 Cr1 C111 90.2(2) . . ?
C113 Cr1 C114 89.8(2) . . ?
C111 Cr1 C114 91.2(2) . . ?
C113 Cr1 C115 176.1(2) . . ?
C111 Cr1 C115 93.4(2) . . ?
C114 Cr1 C115 91.5(3) . . ?
C113 Cr1 C112 88.4(2) . . ?
C111 Cr1 C112 89.1(2) . . ?
C114 Cr1 C112 178.2(2) . . ?
C115 Cr1 C112 90.3(3) . . ?
C113 Cr1 C11 89.3(2) . . ?
C111 Cr1 C11 174.0(2) . . ?
C114 Cr1 C11 94.7(2) . . ?
C115 Cr1 C11 86.9(2) . . ?
C112 Cr1 C11 85.0(2) . . ?
C211 Cr2 C215 94.2(2) . . ?
C211 Cr2 C214 88.6(2) . . ?
C215 Cr2 C214 89.5(2) . . ?
C211 Cr2 C213 91.7(3) . . ?
C215 Cr2 C213 173.8(2) . . ?
C214 Cr2 C213 92.5(2) . . ?
C211 Cr2 C212 91.6(2) . . ?
C215 Cr2 C212 89.6(2) . . ?
C214 Cr2 C212 179.1(2) . . ?
C213 Cr2 C212 88.4(2) . . ?
C211 Cr2 C21 177.8(2) . . ?
C215 Cr2 C21 83.6(2) . . ?
C214 Cr2 C21 91.2(2) . . ?
C213 Cr2 C21 90.4(2) . . ?
C212 Cr2 C21 88.5(2) . . ?
C311 Cr3 C313 89.0(2) . . ?
C311 Cr3 C314 93.2(2) . . ?
C313 Cr3 C314 92.0(2) . . ?
C311 Cr3 C315 89.6(2) . . ?
C313 Cr3 C315 177.1(2) . . ?
C314 Cr3 C315 90.6(2) . . ?
C311 Cr3 C312 93.6(2) . . ?
C313 Cr3 C312 88.5(2) . . ?
C314 Cr3 C312 173.2(2) . . ?
C315 Cr3 C312 89.2(2) . . ?
C311 Cr3 C31 176.9(2) . . ?
C313 Cr3 C31 92.9(2) . . ?
C314 Cr3 C31 89.2(2) . . ?
C315 Cr3 C31 88.5(2) . . ?
C312 Cr3 C31 83.9(2) . . ?
Cl2 C41 Cl1 111.2(5) . . ?
Cl2 C41 H41A 109.4 . . ?
Cl1 C41 H41A 109.4 . . ?
Cl2 C41 H41B 109.4 . . ?
Cl1 C41 H41B 109.4 . . ?
H41A C41 H41B 108.0 . . ?

loop_
_geom_bond_atom_site_label_1
_geom_bond_atom_site_label_2
_geom_bond_distance
_geom_bond_site_symmetry_2
_geom_bond_publ_flag
C11 O1 1.276(5) . ?
C11 C12 1.492(7) . ?
C11 Cr1 2.031(5) . ?
C12 N1 1.359(6) . ?
C12 S1 1.705(5) . ?
C13 C14 1.343(7) . ?
C13 S1 1.703(5) . ?
C13 H13 0.9500 . ?
C14 N1 1.369(6) . ?
C14 C15 1.558(7) . ?
C15 H15A 0.9800 . ?
C15 H15B 0.9800 . ?
C15 H15C 0.9800 . ?
C21 O2 1.291(5) . ?
C21 C22 1.476(6) . ?
C21 Cr2 2.013(4) . ?
C22 N2 1.328(6) . ?
C22 S2 1.702(4) . ?
C23 C24 1.350(7) . ?
C23 S2 1.705(5) . ?
C23 H23 0.9500 . ?
C24 N2 1.378(6) . ?
C24 C25 1.492(7) . ?
C25 H25A 0.9800 . ?
C25 H25B 0.9800 . ?
C25 H25C 0.9800 . ?
C31 O3 1.260(6) . ?
C31 C32 1.474(7) . ?
C31 Cr3 2.019(5) . ?
C32 N3 1.343(6) . ?
C32 S3 1.706(5) . ?
C33 C34 1.350(7) . ?
C33 S3 1.708(5) . ?
C33 H33 0.9500 . ?
C34 N3 1.389(6) . ?
C34 C35 1.485(7) . ?
C35 H35A 0.9800 . ?
C35 H35B 0.9800 . ?
C35 H35C 0.9800 . ?
C111 O111 1.142(6) . ?
C111 Cr1 1.887(6) . ?
C112 O112 1.130(6) . ?
C112 Cr1 1.913(6) . ?
C113 O113 1.134(6) . ?
C113 Cr1 1.882(6) . ?
C114 O114 1.140(7) . ?
C114 Cr1 1.904(6) . ?
C115 O115 1.132(7) . ?
C115 Cr1 1.912(6) . ?
C211 O211 1.147(6) . ?
C211 Cr2 1.894(6) . ?
C212 O212 1.140(7) . ?
C212 Cr2 1.918(6) . ?
C213 O213 1.140(6) . ?
C213 Cr2 1.909(6) . ?
C214 O214 1.143(6) . ?
C214 Cr2 1.898(6) . ?
C215 O215 1.143(6) . ?
C215 Cr2 1.897(6) . ?
C311 O311 1.143(6) . ?
C311 Cr3 1.882(6) . ?
C312 O312 1.131(6) . ?
C312 Cr3 1.915(6) . ?
C313 O313 1.167(7) . ?
C313 Cr3 1.895(6) . ?
C314 O314 1.143(6) . ?
C314 Cr3 1.896(5) . ?
C315 O315 1.145(6) . ?
C315 Cr3 1.909(6) . ?
Co1 O2 1.887(3) . ?
Co1 O1 1.893(3) . ?
Co1 O3 1.909(3) . ?
Co1 N1 1.932(4) . ?
Co1 N3 1.935(4) . ?
Co1 N2 1.935(4) . ?
C41 Cl2 1.745(10) . ?
C41 Cl1 1.744(10) . ?
C41 H41A 0.9900 . ?
C41 H41B 0.9900 . ?
